data_1514133
loop_
_publ_author_name
'Jia, Yin-Bao'
'Wang, Yan-Bo'
'Ren, Wei-Min'
'Xu, Tieqi'
'Wang, Jing'
'Lu, Xiao-Bing'

_publ_section_title
;
 Mechanistic Aspects of Initiation and Deactivation inN-Heterocyclic
 Olefin Mediated Polymerization of Acrylates with Alane as Activator
;
_journal_issue 6
_journal_name_full Macromolecules
_journal_page_first 1966
_journal_paper_doi 10.1021/ma500047d
_journal_volume 47
_journal_year 2014
_chemical_formula_sum 'C37 H28 Al F15 N2'
_chemical_formula_weight 812.59
_chemical_name_systematic
; 
 ? 
;
_space_group_IT_number 2
_symmetry_cell_setting triclinic
_symmetry_space_group_name_Hall '-P 1'
_symmetry_space_group_name_H-M 'P -1'
_atom_sites_solution_hydrogens geom
_atom_sites_solution_primary direct
_atom_sites_solution_secondary difmap
_audit_creation_method SHELXL-97
_cell_angle_alpha 81.532(3)
_cell_angle_beta 77.639(3)
_cell_angle_gamma 84.010(3)
_cell_formula_units_Z 2
_cell_length_a 9.8638(4)
_cell_length_b 10.5358(5)
_cell_length_c 18.0155(8)
_cell_measurement_reflns_used 2480
_cell_measurement_temperature 296(2)
_cell_measurement_theta_max 24.638
_cell_measurement_theta_min 2.334
_cell_volume 1803.74(14)
_computing_cell_refinement 'Bruker SMART'
_computing_data_collection 'Bruker SMART'
_computing_data_reduction 'Bruker SAINT'
_computing_molecular_graphics 'Bruker SHELXTL'
_computing_publication_material 'Bruker SHELXTL'
_computing_structure_refinement 'SHELXL-97 (Sheldrick, 1997)'
_computing_structure_solution 'SHELXS-97 (Sheldrick, 1990)'
_diffrn_ambient_temperature 296(2)
_diffrn_measured_fraction_theta_full 0.982
_diffrn_measured_fraction_theta_max 0.982
_diffrn_measurement_device_type 'CCD area detector'
_diffrn_measurement_method 'phi and omega scans'
_diffrn_radiation_monochromator graphite
_diffrn_radiation_source 'fine-focus sealed tube'
_diffrn_radiation_type MoK\a
_diffrn_radiation_wavelength 0.71073
_diffrn_reflns_av_R_equivalents 0.0401
_diffrn_reflns_av_sigmaI/netI 0.0814
_diffrn_reflns_limit_h_max 12
_diffrn_reflns_limit_h_min -12
_diffrn_reflns_limit_k_max 13
_diffrn_reflns_limit_k_min -10
_diffrn_reflns_limit_l_max 17
_diffrn_reflns_limit_l_min -23
_diffrn_reflns_number 14407
_diffrn_reflns_theta_full 27.59
_diffrn_reflns_theta_max 27.59
_diffrn_reflns_theta_min 2.20
_exptl_absorpt_coefficient_mu 0.165
_exptl_absorpt_correction_T_max 1.0000
_exptl_absorpt_correction_T_min 0.2000
_exptl_absorpt_correction_type multi-scan
_exptl_crystal_colour colorless
_exptl_crystal_density_diffrn 1.496
_exptl_crystal_density_method 'not measured'
_exptl_crystal_description block
_exptl_crystal_F_000 824
_exptl_crystal_size_max 0.16
_exptl_crystal_size_mid 0.12
_exptl_crystal_size_min 0.10
_refine_diff_density_max 0.321
_refine_diff_density_min -0.242
_refine_diff_density_rms 0.059
_refine_ls_extinction_method none
_refine_ls_goodness_of_fit_ref 0.971
_refine_ls_hydrogen_treatment constr
_refine_ls_matrix_type full
_refine_ls_number_parameters 496
_refine_ls_number_reflns 8207
_refine_ls_number_restraints 0
_refine_ls_restrained_S_all 0.971
_refine_ls_R_factor_all 0.1238
_refine_ls_R_factor_gt 0.0604
_refine_ls_shift/su_max 0.000
_refine_ls_shift/su_mean 0.000
_refine_ls_structure_factor_coef Fsqd
_refine_ls_weighting_details 'calc w=1/[\s^2^(Fo^2^)+(0.1000P)^2^+0.0000P] where P=(Fo^2^+2Fc^2^)/3'
_refine_ls_weighting_scheme calc
_refine_ls_wR_factor_gt 0.1609
_refine_ls_wR_factor_ref 0.1932
_reflns_number_gt 4275
_reflns_number_total 8207
_reflns_threshold_expression >2sigma(I)
_cod_data_source_file ma500047d_si_004.cif
_cod_data_source_block 1
_cod_depositor_comments
;
The following automatic conversions were performed:

'_symmetry_cell_setting' value 'Triclinic' changed to 'triclinic'
according to
/usr/data/users/saulius/crontab/automatic-downloads/current/ACS/lib/dictionaries/cif_core.dic
dictionary named 'cif_core.dic' version 2.4.2 from
2011-04-26.

'_exptl_absorpt_correction_type' value 'multi scan'
changed to 'multi-scan' according to
/usr/data/users/saulius/crontab/automatic-downloads/current/ACS/lib/dictionaries/cif_core.dic
dictionary named 'cif_core.dic' version 2.4.2 from 2011-04-26.

Automatic conversion script
Id: cif_fix_values 2281 2013-09-26 08:29:07Z andrius 

The following automatic conversions were performed:

'_refine_ls_hydrogen_treatment' value 'contr' was replaced with the
value 'constr' as specified in the replacement file
'src/cod-tools/trunk/data/replacement-values/replacement_values.lst'.

Automatic conversion script
Id: cif_fix_values 5376 2017-05-30 11:51:03Z andrius 
;
_cod_original_sg_symbol_H-M 'P-1   '
_cod_database_code 1514133

loop_
_symmetry_equiv_pos_as_xyz
'x, y, z'
'-x, -y, -z'

loop_
_atom_site_label
_atom_site_type_symbol
_atom_site_fract_x
_atom_site_fract_y
_atom_site_fract_z
_atom_site_U_iso_or_equiv
_atom_site_adp_type
_atom_site_occupancy
_atom_site_symmetry_multiplicity
_atom_site_calc_flag
_atom_site_refinement_flags
Al1 Al 0.44812(9) 0.76710(9) 0.23767(5) 0.0337(2) Uani 1 1 d .
F14 F 0.5386(2) 1.12427(18) 0.40397(12) 0.0549(5) Uani 1 1 d .
F11 F 0.2167(2) 0.74601(19) 0.38932(11) 0.0543(5) Uani 1 1 d .
F13 F 0.3086(2) 1.07769(18) 0.51406(11) 0.0543(5) Uani 1 1 d .
F15 F 0.6080(2) 0.9854(2) 0.28665(12) 0.0571(6) Uani 1 1 d .
F1 F 0.3730(2) 1.02843(18) 0.13989(12) 0.0564(6) Uani 1 1 d .
F6 F 0.5260(2) 0.5551(2) 0.13081(12) 0.0581(6) Uani 1 1 d .
F12 F 0.1507(2) 0.8848(2) 0.50688(12) 0.0613(6) Uani 1 1 d .
F2 F 0.5208(2) 1.18000(19) 0.02621(13) 0.0648(6) Uani 1 1 d .
F10 F 0.5896(2) 0.60976(19) 0.37648(12) 0.0561(6) Uani 1 1 d .
N1 N 0.0849(2) 0.6097(2) 0.27250(14) 0.0329(6) Uani 1 1 d .
F7 F 0.6557(2) 0.3181(2) 0.14505(14) 0.0731(7) Uani 1 1 d .
C12 C 0.1619(3) 0.4873(3) 0.25962(18) 0.0331(7) Uani 1 1 d .
F9 F 0.7177(2) 0.3738(2) 0.38960(15) 0.0737(7) Uani 1 1 d .
C14 C 0.1367(3) 0.7260(3) 0.24738(17) 0.0315(7) Uani 1 1 d .
C15 C 0.4128(3) 0.8620(3) 0.33016(18) 0.0351(7) Uani 1 1 d .
F8 F 0.7547(2) 0.2275(2) 0.27370(16) 0.0778(7) Uani 1 1 d .
N2 N 0.0357(3) 0.8148(2) 0.27301(15) 0.0391(6) Uani 1 1 d .
F3 F 0.7919(2) 1.1107(2) -0.03090(13) 0.0765(7) Uani 1 1 d .
C19 C 0.3428(3) 1.0059(3) 0.45574(19) 0.0396(8) Uani 1 1 d .
C20 C 0.4919(3) 0.9579(3) 0.33923(19) 0.0382(7) Uani 1 1 d .
C21 C 0.2728(3) 0.7496(3) 0.20037(17) 0.0328(7) Uani 1 1 d .
H21A H 0.2591 0.8281 0.1663 0.039 Uiso 1 1 calc R
H21B H 0.2956 0.6811 0.1682 0.039 Uiso 1 1 calc R
C22 C 0.3006(3) 0.8406(3) 0.39038(19) 0.0379(7) Uani 1 1 d .
C23 C 0.6362(3) 0.3907(3) 0.2027(2) 0.0499(9) Uani 1 1 d .
F4 F 0.9113(2) 0.8846(3) 0.02671(16) 0.0973(10) Uani 1 1 d .
C25 C 0.2640(3) 0.9097(3) 0.45145(18) 0.0403(8) Uani 1 1 d .
C26 C 0.1631(3) 0.4408(3) 0.40370(19) 0.0423(8) Uani 1 1 d .
H26A H 0.1168 0.5278 0.4030 0.051 Uiso 1 1 calc R
C27 C 0.5644(3) 0.8742(3) 0.14836(19) 0.0400(8) Uani 1 1 d .
F5 F 0.7702(2) 0.7368(2) 0.14466(15) 0.0816(8) Uani 1 1 d .
C29 C 0.6002(3) 0.5402(3) 0.3178(2) 0.0424(8) Uani 1 1 d .
C30 C 0.1884(3) 0.4510(3) 0.1860(2) 0.0427(8) Uani 1 1 d .
C31 C 0.5470(3) 0.5915(3) 0.25426(19) 0.0385(8) Uani 1 1 d .
C32 C 0.4596(3) 1.0302(3) 0.39941(19) 0.0392(8) Uani 1 1 d .
C33 C -0.0805(3) 0.7539(3) 0.3137(2) 0.0468(9) Uani 1 1 d .
H33A H -0.1641 0.7938 0.3369 0.056 Uiso 1 1 calc R
C34 C 0.6679(3) 0.4180(3) 0.3260(2) 0.0505(9) Uani 1 1 d .
C35 C -0.0506(3) 0.6273(3) 0.3135(2) 0.0433(8) Uani 1 1 d .
H35A H -0.1095 0.5629 0.3364 0.052 Uiso 1 1 calc R
C36 C 0.5086(3) 0.9889(3) 0.11454(19) 0.0407(8) Uani 1 1 d .
C37 C 0.5692(3) 0.5116(3) 0.1976(2) 0.0415(8) Uani 1 1 d .
C38 C 0.5818(4) 1.0696(3) 0.0558(2) 0.0452(8) Uani 1 1 d .
C39 C 0.7021(4) 0.8458(4) 0.1165(2) 0.0506(9) Uani 1 1 d .
C40 C 0.7177(4) 1.0347(4) 0.0270(2) 0.0518(9) Uani 1 1 d .
C41 C 0.0483(4) 0.9559(3) 0.2592(2) 0.0469(9) Uani 1 1 d .
H41A H 0.1477 0.9703 0.2465 0.056 Uiso 1 1 calc R
C42 C 0.2062(3) 0.4115(3) 0.32205(19) 0.0393(8) Uani 1 1 d .
C43 C 0.6863(3) 0.3444(3) 0.2674(2) 0.0511(10) Uani 1 1 d .
C44 C 0.3178(4) 0.2612(4) 0.2353(3) 0.0605(11) Uani 1 1 d .
H44A H 0.3724 0.1852 0.2269 0.073 Uiso 1 1 calc R
C45 C 0.1268(4) 0.5269(4) 0.1207(2) 0.0496(9) Uani 1 1 d .
H45A H 0.1001 0.6145 0.1335 0.059 Uiso 1 1 calc R
C46 C 0.2850(4) 0.2980(3) 0.3068(2) 0.0548(10) Uani 1 1 d .
H46A H 0.3166 0.2453 0.3467 0.066 Uiso 1 1 calc R
C47 C 0.7783(4) 0.9198(4) 0.0564(2) 0.0585(10) Uani 1 1 d .
C48 C 0.0578(4) 0.3460(4) 0.4491(2) 0.0561(10) Uani 1 1 d .
H48A H -0.0195 0.3502 0.4241 0.084 Uiso 1 1 calc R
H48B H 0.0252 0.3684 0.5001 0.084 Uiso 1 1 calc R
H48C H 0.1019 0.2603 0.4517 0.084 Uiso 1 1 calc R
C49 C 0.2852(4) 0.4358(4) 0.4439(2) 0.0585(10) Uani 1 1 d .
H49A H 0.3506 0.4955 0.4155 0.088 Uiso 1 1 calc R
H49B H 0.3301 0.3504 0.4468 0.088 Uiso 1 1 calc R
H49C H 0.2518 0.4584 0.4947 0.088 Uiso 1 1 calc R
C50 C 0.2702(4) 0.3363(4) 0.1753(2) 0.0553(10) Uani 1 1 d .
H50A H 0.2931 0.3100 0.1268 0.066 Uiso 1 1 calc R
C51 C -0.0160(4) 1.0171(4) 0.3309(2) 0.0612(11) Uani 1 1 d .
H51A H 0.0281 0.9778 0.3721 0.092 Uiso 1 1 calc R
H51B H -0.1137 1.0046 0.3445 0.092 Uiso 1 1 calc R
H51C H -0.0032 1.1075 0.3216 0.092 Uiso 1 1 calc R
C52 C -0.0059(4) 0.4673(5) 0.1170(3) 0.0752(13) Uani 1 1 d .
H52A H -0.0681 0.4642 0.1661 0.113 Uiso 1 1 calc R
H52B H 0.0171 0.3816 0.1037 0.113 Uiso 1 1 calc R
H52C H -0.0502 0.5185 0.0790 0.113 Uiso 1 1 calc R
C53 C -0.0141(5) 1.0138(4) 0.1906(2) 0.0666(12) Uani 1 1 d .
H53A H 0.0318 0.9731 0.1467 0.100 Uiso 1 1 calc R
H53B H -0.0021 1.1044 0.1804 0.100 Uiso 1 1 calc R
H53C H -0.1116 1.0005 0.2014 0.100 Uiso 1 1 calc R
C54 C 0.2273(5) 0.5369(5) 0.0439(2) 0.0770(13) Uani 1 1 d .
H54A H 0.3089 0.5755 0.0481 0.115 Uiso 1 1 calc R
H54B H 0.1835 0.5891 0.0061 0.115 Uiso 1 1 calc R
H54C H 0.2533 0.4525 0.0291 0.115 Uiso 1 1 calc R

loop_
_atom_site_aniso_label
_atom_site_aniso_U_11
_atom_site_aniso_U_22
_atom_site_aniso_U_33
_atom_site_aniso_U_23
_atom_site_aniso_U_13
_atom_site_aniso_U_12
Al1 0.0325(5) 0.0297(5) 0.0389(6) -0.0067(4) -0.0044(4) -0.0051(4)
F14 0.0649(13) 0.0424(12) 0.0649(14) -0.0121(10) -0.0177(10) -0.0216(10)
F11 0.0642(13) 0.0533(13) 0.0473(13) -0.0113(9) 0.0000(10) -0.0301(10)
F13 0.0696(13) 0.0456(12) 0.0517(14) -0.0226(10) -0.0125(10) 0.0003(10)
F15 0.0466(11) 0.0672(14) 0.0599(14) -0.0215(11) 0.0026(10) -0.0252(10)
F1 0.0530(12) 0.0329(11) 0.0755(16) -0.0105(10) 0.0054(10) -0.0008(9)
F6 0.0658(13) 0.0578(13) 0.0515(14) -0.0216(10) -0.0106(10) 0.0095(10)
F12 0.0626(13) 0.0715(15) 0.0482(14) -0.0204(11) 0.0102(10) -0.0248(11)
F2 0.0803(15) 0.0378(12) 0.0738(16) 0.0063(10) -0.0162(12) -0.0107(11)
F10 0.0636(13) 0.0503(13) 0.0626(15) -0.0087(10) -0.0298(11) -0.0041(10)
N1 0.0294(12) 0.0306(14) 0.0387(16) -0.0068(11) -0.0039(11) -0.0049(10)
F7 0.0750(15) 0.0500(13) 0.0903(19) -0.0332(12) 0.0024(13) 0.0074(11)
C12 0.0325(15) 0.0255(15) 0.042(2) -0.0072(13) -0.0034(13) -0.0072(12)
F9 0.0696(15) 0.0595(15) 0.0967(19) 0.0112(12) -0.0441(13) 0.0002(11)
C14 0.0326(15) 0.0279(16) 0.0356(18) -0.0058(13) -0.0097(13) -0.0014(12)
C15 0.0336(15) 0.0280(16) 0.044(2) -0.0034(13) -0.0098(14) -0.0004(12)
F8 0.0553(13) 0.0369(12) 0.131(2) -0.0016(12) -0.0094(13) 0.0127(10)
N2 0.0342(13) 0.0296(14) 0.0497(18) -0.0065(12) -0.0012(12) 0.0025(11)
F3 0.0730(15) 0.0900(18) 0.0562(16) 0.0185(13) 0.0024(11) -0.0310(14)
C19 0.0509(19) 0.0340(17) 0.037(2) -0.0095(14) -0.0150(15) 0.0031(14)
C20 0.0330(16) 0.0392(18) 0.041(2) -0.0050(15) -0.0047(14) -0.0043(13)
C21 0.0350(15) 0.0279(16) 0.0350(18) -0.0055(13) -0.0040(13) -0.0046(12)
C22 0.0424(17) 0.0325(17) 0.041(2) -0.0046(14) -0.0094(14) -0.0102(14)
C23 0.0375(18) 0.042(2) 0.068(3) -0.0185(19) 0.0026(17) -0.0032(15)
F4 0.0470(14) 0.108(2) 0.108(2) 0.0299(16) 0.0171(13) -0.0048(13)
C25 0.0431(18) 0.0420(19) 0.034(2) -0.0058(15) -0.0025(14) -0.0065(14)
C26 0.0451(18) 0.0365(18) 0.044(2) -0.0016(15) -0.0068(15) -0.0083(14)
C27 0.0376(17) 0.0410(19) 0.043(2) -0.0099(15) -0.0062(14) -0.0093(14)
F5 0.0381(12) 0.0797(17) 0.106(2) 0.0345(14) -0.0022(11) 0.0013(11)
C29 0.0368(17) 0.0377(19) 0.056(2) -0.0087(16) -0.0140(15) -0.0057(14)
C30 0.0449(18) 0.0397(19) 0.046(2) -0.0104(16) -0.0061(15) -0.0137(15)
C31 0.0304(15) 0.0369(18) 0.048(2) -0.0044(15) -0.0064(14) -0.0054(13)
C32 0.0450(18) 0.0285(17) 0.049(2) -0.0061(15) -0.0186(16) -0.0064(13)
C33 0.0311(16) 0.046(2) 0.056(2) -0.0051(17) 0.0032(15) 0.0008(14)
C34 0.0366(18) 0.042(2) 0.072(3) 0.0083(19) -0.0198(17) -0.0054(15)
C35 0.0312(16) 0.045(2) 0.051(2) -0.0040(16) -0.0015(14) -0.0088(14)
C36 0.0422(18) 0.0361(18) 0.045(2) -0.0141(15) -0.0028(15) -0.0070(14)
C37 0.0370(17) 0.0370(18) 0.049(2) -0.0091(16) -0.0042(15) -0.0017(14)
C38 0.059(2) 0.0381(19) 0.041(2) -0.0040(15) -0.0125(16) -0.0128(16)
C39 0.0426(19) 0.055(2) 0.051(2) 0.0019(18) -0.0075(16) -0.0050(17)
C40 0.053(2) 0.056(2) 0.043(2) 0.0039(18) -0.0024(17) -0.0227(18)
C41 0.0442(19) 0.0316(18) 0.060(3) -0.0091(16) -0.0008(16) 0.0031(14)
C42 0.0395(17) 0.0321(17) 0.046(2) -0.0052(14) -0.0053(14) -0.0074(13)
C43 0.0353(18) 0.0285(18) 0.084(3) -0.0037(18) -0.0024(18) -0.0003(14)
C44 0.073(3) 0.035(2) 0.072(3) -0.0184(19) -0.009(2) 0.0053(18)
C45 0.058(2) 0.055(2) 0.041(2) -0.0108(17) -0.0124(17) -0.0130(17)
C46 0.065(2) 0.038(2) 0.058(3) -0.0029(18) -0.0097(19) 0.0029(17)
C47 0.0341(18) 0.075(3) 0.058(3) 0.003(2) 0.0044(17) -0.0107(18)
C48 0.054(2) 0.052(2) 0.057(3) 0.0032(18) -0.0010(18) -0.0140(18)
C49 0.058(2) 0.064(3) 0.058(3) -0.0104(19) -0.0193(19) -0.0053(19)
C50 0.064(2) 0.051(2) 0.053(3) -0.0226(19) -0.0041(19) -0.0047(18)
C51 0.067(2) 0.045(2) 0.071(3) -0.0205(19) -0.013(2) 0.0143(19)
C52 0.064(3) 0.105(4) 0.066(3) -0.008(3) -0.022(2) -0.030(2)
C53 0.084(3) 0.044(2) 0.060(3) 0.0025(19) -0.001(2) 0.011(2)
C54 0.077(3) 0.109(4) 0.049(3) -0.005(2) -0.014(2) -0.029(3)

loop_
_atom_type_symbol
_atom_type_description
_atom_type_scat_dispersion_real
_atom_type_scat_dispersion_imag
_atom_type_scat_source
C C 0.0033 0.0016 'International Tables Vol C Tables 4.2.6.8 and 6.1.1.4'
H H 0.0000 0.0000 'International Tables Vol C Tables 4.2.6.8 and 6.1.1.4'
N N 0.0061 0.0033 'International Tables Vol C Tables 4.2.6.8 and 6.1.1.4'
F F 0.0171 0.0103 'International Tables Vol C Tables 4.2.6.8 and 6.1.1.4'
Al Al 0.0645 0.0514 'International Tables Vol C Tables 4.2.6.8 and 6.1.1.4'

loop_
_geom_angle_atom_site_label_1
_geom_angle_atom_site_label_2
_geom_angle_atom_site_label_3
_geom_angle
C31 Al1 C15 113.32(13)
C31 Al1 C21 108.80(13)
C15 Al1 C21 112.93(12)
C31 Al1 C27 109.00(13)
C15 Al1 C27 108.57(13)
C21 Al1 C27 103.72(13)
C14 N1 C35 109.2(2)
C14 N1 C12 124.5(2)
C35 N1 C12 126.2(2)
C30 C12 C42 123.5(3)
C30 C12 N1 118.6(3)
C42 C12 N1 118.0(3)
N2 C14 N1 106.5(2)
N2 C14 C21 127.0(3)
N1 C14 C21 126.4(3)
C22 C15 C20 113.0(3)
C22 C15 Al1 122.2(2)
C20 C15 Al1 124.7(2)
C14 N2 C33 109.4(3)
C14 N2 C41 124.8(3)
C33 N2 C41 125.8(3)
C25 C19 F13 121.0(3)
C25 C19 C32 119.3(3)
F13 C19 C32 119.7(3)
F15 C20 C32 116.2(3)
F15 C20 C15 119.6(3)
C32 C20 C15 124.2(3)
C14 C21 Al1 126.7(2)
C14 C21 H21A 105.6
Al1 C21 H21A 105.6
C14 C21 H21B 105.6
Al1 C21 H21B 105.6
H21A C21 H21B 106.1
C25 C22 F11 116.3(3)
C25 C22 C15 124.9(3)
F11 C22 C15 118.7(3)
F7 C23 C43 119.6(3)
F7 C23 C37 121.6(4)
C43 C23 C37 118.9(3)
F12 C25 C19 119.5(3)
F12 C25 C22 121.2(3)
C19 C25 C22 119.3(3)
C42 C26 C49 113.3(3)
C42 C26 C48 109.4(3)
C49 C26 C48 109.7(3)
C42 C26 H26A 108.1
C49 C26 H26A 108.1
C48 C26 H26A 108.1
C39 C27 C36 113.3(3)
C39 C27 Al1 125.8(3)
C36 C27 Al1 120.9(2)
F10 C29 C31 120.2(3)
F10 C29 C34 116.1(3)
C31 C29 C34 123.7(3)
C12 C30 C50 116.4(3)
C12 C30 C45 123.0(3)
C50 C30 C45 120.5(3)
C29 C31 C37 114.1(3)
C29 C31 Al1 126.2(3)
C37 C31 Al1 119.7(2)
F14 C32 C19 119.4(3)
F14 C32 C20 121.4(3)
C19 C32 C20 119.1(3)
C35 C33 N2 107.6(3)
C35 C33 H33A 126.2
N2 C33 H33A 126.2
F9 C34 C43 120.4(3)
F9 C34 C29 120.7(4)
C43 C34 C29 118.9(3)
C33 C35 N1 107.2(3)
C33 C35 H35A 126.4
N1 C35 H35A 126.4
C38 C36 F1 115.8(3)
C38 C36 C27 124.6(3)
F1 C36 C27 119.6(3)
F6 C37 C23 116.5(3)
F6 C37 C31 119.0(3)
C23 C37 C31 124.5(3)
F2 C38 C40 120.1(3)
F2 C38 C36 121.2(3)
C40 C38 C36 118.7(3)
F5 C39 C47 115.8(3)
F5 C39 C27 119.5(3)
C47 C39 C27 124.7(3)
F3 C40 C38 120.3(3)
F3 C40 C47 120.1(3)
C38 C40 C47 119.6(3)
N2 C41 C51 110.7(3)
N2 C41 C53 109.6(3)
C51 C41 C53 113.0(3)
N2 C41 H41A 107.8
C51 C41 H41A 107.8
C53 C41 H41A 107.8
C46 C42 C12 116.3(3)
C46 C42 C26 119.4(3)
C12 C42 C26 124.0(3)
F8 C43 C23 120.4(4)
F8 C43 C34 119.7(4)
C23 C43 C34 119.9(3)
C50 C44 C46 120.2(4)
C50 C44 H44A 119.9
C46 C44 H44A 119.9
C30 C45 C52 108.5(3)
C30 C45 C54 113.8(3)
C52 C45 C54 111.6(3)
C30 C45 H45A 107.5
C52 C45 H45A 107.5
C54 C45 H45A 107.5
C44 C46 C42 122.1(3)
C44 C46 H46A 118.9
C42 C46 H46A 118.9
F4 C47 C39 121.6(4)
F4 C47 C40 119.4(3)
C39 C47 C40 119.0(3)
C26 C48 H48A 109.5
C26 C48 H48B 109.5
H48A C48 H48B 109.5
C26 C48 H48C 109.5
H48A C48 H48C 109.5
H48B C48 H48C 109.5
C26 C49 H49A 109.5
C26 C49 H49B 109.5
H49A C49 H49B 109.5
C26 C49 H49C 109.5
H49A C49 H49C 109.5
H49B C49 H49C 109.5
C44 C50 C30 121.3(4)
C44 C50 H50A 119.4
C30 C50 H50A 119.4
C41 C51 H51A 109.5
C41 C51 H51B 109.5
H51A C51 H51B 109.5
C41 C51 H51C 109.5
H51A C51 H51C 109.5
H51B C51 H51C 109.5
C45 C52 H52A 109.5
C45 C52 H52B 109.5
H52A C52 H52B 109.5
C45 C52 H52C 109.5
H52A C52 H52C 109.5
H52B C52 H52C 109.5
C41 C53 H53A 109.5
C41 C53 H53B 109.5
H53A C53 H53B 109.5
C41 C53 H53C 109.5
H53A C53 H53C 109.5
H53B C53 H53C 109.5
C45 C54 H54A 109.5
C45 C54 H54B 109.5
H54A C54 H54B 109.5
C45 C54 H54C 109.5
H54A C54 H54C 109.5
H54B C54 H54C 109.5

loop_
_geom_bond_atom_site_label_1
_geom_bond_atom_site_label_2
_geom_bond_distance
Al1 C31 2.012(3)
Al1 C15 2.017(3)
Al1 C21 2.019(3)
Al1 C27 2.030(3)
F14 C32 1.345(3)
F11 C22 1.365(3)
F13 C19 1.348(4)
F15 C20 1.348(4)
F1 C36 1.360(4)
F6 C37 1.361(4)
F12 C25 1.350(4)
F2 C38 1.344(4)
F10 C29 1.354(4)
N1 C14 1.355(4)
N1 C35 1.390(4)
N1 C12 1.450(4)
F7 C23 1.348(4)
C12 C30 1.398(4)
C12 C42 1.402(4)
F9 C34 1.344(4)
C14 N2 1.348(4)
C14 C21 1.450(4)
C15 C22 1.385(4)
C15 C20 1.386(4)
F8 C43 1.343(4)
N2 C33 1.385(4)
N2 C41 1.484(4)
F3 C40 1.347(4)
C19 C25 1.361(4)
C19 C32 1.380(5)
C20 C32 1.379(4)
C21 H21A 0.9700
C21 H21B 0.9700
C22 C25 1.372(5)
C23 C43 1.368(5)
C23 C37 1.372(5)
F4 C47 1.342(4)
C26 C42 1.509(5)
C26 C49 1.526(5)
C26 C48 1.535(4)
C26 H26A 0.9800
C27 C39 1.377(5)
C27 C36 1.386(5)
F5 C39 1.357(4)
C29 C31 1.375(4)
C29 C34 1.390(5)
C30 C50 1.396(5)
C30 C45 1.523(5)
C31 C37 1.386(5)
C33 C35 1.336(5)
C33 H33A 0.9300
C34 C43 1.371(5)
C35 H35A 0.9300
C36 C38 1.378(5)
C38 C40 1.363(5)
C39 C47 1.367(5)
C40 C47 1.379(5)
C41 C51 1.515(5)
C41 C53 1.517(5)
C41 H41A 0.9800
C42 C46 1.386(5)
C44 C50 1.379(5)
C44 C46 1.363(5)
C44 H44A 0.9300
C45 C52 1.528(5)
C45 C54 1.516(5)
C45 H45A 0.9800
C46 H46A 0.9300
C48 H48A 0.9600
C48 H48B 0.9600
C48 H48C 0.9600
C49 H49A 0.9600
C49 H49B 0.9600
C49 H49C 0.9600
C50 H50A 0.9300
C51 H51A 0.9600
C51 H51B 0.9600
C51 H51C 0.9600
C52 H52A 0.9600
C52 H52B 0.9600
C52 H52C 0.9600
C53 H53A 0.9600
C53 H53B 0.9600
C53 H53C 0.9600
C54 H54A 0.9600
C54 H54B 0.9600
C54 H54C 0.9600
